data_4513699
loop_
_publ_author_name
'Thipparaboina, Rajesh'
'Kumar, Dinesh'
'Mittapalli, Sudhir'
'Balasubramanian, Sridhar'
'Nangia, Ashwini'
'Shastri, Nalini R.'

_publ_section_title
;
 Ionic, Neutral, and Hybrid Acid--Base Crystalline Adducts of Lamotrigine
 with Improved Pharmaceutical Performance
;
_journal_issue 12
_journal_name_full 'Crystal Growth &amp; Design'
_journal_page_first 5816
_journal_paper_doi 10.1021/acs.cgd.5b01187
_journal_volume 15
_journal_year 2015
_chemical_formula_moiety 'C9 H8 Cl2 N5, C7 H5 O3, C2 H3 N'
_chemical_formula_sum 'C18 H16 Cl2 N6 O3'
_chemical_formula_weight 435.27
_chemical_melting_point 239.3
_chemical_name_common 'lamotriginium-salicylate acetonitrile solvate'
_chemical_name_systematic '3,5-diamino-6-(2,3-dichlorophenyl)-1,2,4-triazin-2-ium-salicylate-acetonitrile solvate'
_space_group_IT_number 2
_symmetry_cell_setting triclinic
_symmetry_space_group_name_Hall '-P 1'
_symmetry_space_group_name_H-M 'P -1'
_atom_sites_solution_hydrogens geom
_atom_sites_solution_primary direct
_atom_sites_solution_secondary difmap
_audit_creation_method SHELXL-97
_cell_angle_alpha 111.359(4)
_cell_angle_beta 111.196(5)
_cell_angle_gamma 93.988(5)
_cell_formula_units_Z 2
_cell_length_a 8.8408(5)
_cell_length_b 10.9916(6)
_cell_length_c 12.1332(5)
_cell_measurement_temperature 298(2)
_cell_measurement_theta_max 66.59
_cell_measurement_theta_min 4.44
_cell_volume 995.90(11)
_computing_structure_refinement 'SHELXL-97 (Sheldrick, 1997)'
_computing_structure_solution 'SHELXS-97 (Sheldrick, 1990)'
_diffrn_ambient_temperature 298(2)
_diffrn_measured_fraction_theta_full 0.998
_diffrn_measured_fraction_theta_max 0.998
_diffrn_measurement_device_type multi-scan
_diffrn_measurement_method '\w scans'
_diffrn_radiation_monochromator graphite
_diffrn_radiation_source 'fine-focus sealed tube'
_diffrn_radiation_type CuK\a
_diffrn_radiation_wavelength 1.54184
_diffrn_reflns_av_R_equivalents 0.0171
_diffrn_reflns_av_sigmaI/netI 0.0197
_diffrn_reflns_limit_h_max 10
_diffrn_reflns_limit_h_min -10
_diffrn_reflns_limit_k_max 13
_diffrn_reflns_limit_k_min -11
_diffrn_reflns_limit_l_max 14
_diffrn_reflns_limit_l_min -13
_diffrn_reflns_number 6293
_diffrn_reflns_theta_full 66.59
_diffrn_reflns_theta_max 66.59
_diffrn_reflns_theta_min 4.44
_exptl_absorpt_coefficient_mu 3.225
_exptl_crystal_colour colorless
_exptl_crystal_density_diffrn 1.452
_exptl_crystal_density_method 'not measured'
_exptl_crystal_description block
_exptl_crystal_F_000 448
_exptl_crystal_size_max 0.3
_exptl_crystal_size_mid 0.3
_exptl_crystal_size_min 0.3
_refine_diff_density_max 1.462
_refine_diff_density_min -0.735
_refine_diff_density_rms 0.094
_refine_ls_extinction_method none
_refine_ls_goodness_of_fit_ref 1.078
_refine_ls_hydrogen_treatment mixed
_refine_ls_matrix_type full
_refine_ls_number_parameters 268
_refine_ls_number_reflns 3512
_refine_ls_number_restraints 3
_refine_ls_restrained_S_all 1.118
_refine_ls_R_factor_all 0.0715
_refine_ls_R_factor_gt 0.0689
_refine_ls_shift/su_max 0.001
_refine_ls_shift/su_mean 0.000
_refine_ls_structure_factor_coef Fsqd
_refine_ls_weighting_details 'calc w=1/[\s^2^(Fo^2^)+(0.1195P)^2^+1.0230P] where P=(Fo^2^+2Fc^2^)/3'
_refine_ls_weighting_scheme calc
_refine_ls_wR_factor_gt 0.1992
_refine_ls_wR_factor_ref 0.2021
_reflns_number_gt 3246
_reflns_number_total 3512
_reflns_threshold_expression >2sigma(I)
_cod_data_source_file cg5b01187_si_004.cif
_cod_data_source_block LSAC
_cod_depositor_comments 'Adding full bibliography for 4513697--4513699.cif.'
_cod_original_cell_volume 995.89(9)
_cod_original_sg_symbol_H-M p-1
_cod_database_code 4513699

loop_
_symmetry_equiv_pos_as_xyz
'x, y, z'
'-x, -y, -z'

loop_
_atom_site_label
_atom_site_type_symbol
_atom_site_fract_x
_atom_site_fract_y
_atom_site_fract_z
_atom_site_U_iso_or_equiv
_atom_site_adp_type
_atom_site_occupancy
_atom_site_symmetry_multiplicity
_atom_site_calc_flag
_atom_site_refinement_flags
Cl1 Cl 0.05392(12) 0.96169(8) 0.14310(9) 0.0515(3) Uani 1 1 d .
Cl2 Cl 0.01545(17) 0.89057(12) 0.36217(12) 0.0745(4) Uani 1 1 d .
N3 N 0.2910(3) 0.8761(2) -0.1277(2) 0.0343(6) Uani 1 1 d .
N4 N 0.1542(4) 0.8086(3) -0.3493(3) 0.0439(7) Uani 1 1 d .
H3N H 0.2269 0.8680 -0.3454 0.053 Uiso 1 1 calc R
H2N H 0.0737 0.7571 -0.4229 0.053 Uiso 1 1 calc R
N1 N 0.0485(3) 0.6833(3) -0.1506(2) 0.0379(6) Uani 1 1 d .
N2 N 0.0495(3) 0.7021(3) -0.2538(3) 0.0391(6) Uani 1 1 d .
O1 O 0.8798(3) 0.6266(3) 0.4243(2) 0.0561(7) Uani 1 1 d .
N5 N 0.4188(3) 0.9306(3) 0.0904(2) 0.0434(7) Uani 1 1 d .
H4N H 0.4957 0.9892 0.0978 0.052 Uiso 1 1 calc R
H5N H 0.4225 0.9194 0.1578 0.052 Uiso 1 1 calc R
C9 C 0.2955(4) 0.8579(3) -0.0240(3) 0.0327(6) Uani 1 1 d .
O2 O 0.7975(3) 0.5373(3) 0.5357(2) 0.0613(8) Uani 1 1 d .
C8 C 0.1660(4) 0.7963(3) -0.2423(3) 0.0331(6) Uani 1 1 d .
C7 C 0.1655(4) 0.7576(3) -0.0382(3) 0.0332(6) Uani 1 1 d .
C1 C 0.1621(4) 0.7333(3) 0.0744(3) 0.0337(6) Uani 1 1 d .
C2 C 0.1086(4) 0.8195(3) 0.1616(3) 0.0355(6) Uani 1 1 d .
C11 C 0.6338(4) 0.4540(3) 0.3094(3) 0.0407(7) Uani 1 1 d .
C10 C 0.7815(4) 0.5452(3) 0.4321(3) 0.0422(7) Uani 1 1 d .
C6 C 0.2069(4) 0.6204(3) 0.0901(3) 0.0418(7) Uani 1 1 d .
H6 H 0.2438 0.5622 0.0329 0.050 Uiso 1 1 calc R
O3 O 0.7125(4) 0.5458(4) 0.1817(3) 0.0714(9) Uani 1 1 d .
H13A H 0.7840 0.5950 0.2545 0.107 Uiso 1 1 calc R
C3 C 0.0944(4) 0.7892(3) 0.2598(3) 0.0435(8) Uani 1 1 d .
C12 C 0.6098(4) 0.4592(3) 0.1911(3) 0.0440(8) Uani 1 1 d .
C5 C 0.1969(5) 0.5938(4) 0.1913(4) 0.0492(8) Uani 1 1 d .
H5 H 0.2294 0.5188 0.2022 0.059 Uiso 1 1 calc R
C4 C 0.1400(5) 0.6765(4) 0.2748(3) 0.0494(8) Uani 1 1 d .
H4 H 0.1321 0.6571 0.3413 0.059 Uiso 1 1 calc R
C14 C 0.3643(5) 0.2825(4) 0.0829(4) 0.0666(12) Uani 1 1 d .
H14 H 0.2751 0.2233 0.0065 0.080 Uiso 1 1 calc R
C16 C 0.5191(5) 0.3636(4) 0.3124(4) 0.0537(9) Uani 1 1 d .
H16 H 0.5336 0.3606 0.3911 0.064 Uiso 1 1 calc R
C13 C 0.4731(5) 0.3717(4) 0.0779(4) 0.0581(10) Uani 1 1 d .
H13 H 0.4565 0.3744 -0.0012 0.070 Uiso 1 1 calc R
C15 C 0.3840(5) 0.2783(4) 0.1999(5) 0.0660(12) Uani 1 1 d .
H15 H 0.3070 0.2186 0.2026 0.079 Uiso 1 1 calc R
C17 C 0.5938(10) 0.8988(9) 0.4149(7) 0.123(3) Uani 1 1 d D
N6 N 0.5681(13) 0.9807(16) 0.3663(8) 0.309(10) Uani 1 1 d D
C18 C 0.6082(10) 0.8141(7) 0.4887(8) 0.107(2) Uani 1 1 d D
H18A H 0.5549 0.7222 0.4288 0.128 Uiso 1 1 calc R
H18B H 0.5551 0.8446 0.5469 0.128 Uiso 1 1 calc R
H18C H 0.7238 0.8210 0.5378 0.128 Uiso 1 1 calc R
H1N H -0.029(7) 0.652(5) -0.324(6) 0.076(15) Uiso 1 1 d .

loop_
_atom_site_aniso_label
_atom_site_aniso_U_11
_atom_site_aniso_U_22
_atom_site_aniso_U_33
_atom_site_aniso_U_23
_atom_site_aniso_U_13
_atom_site_aniso_U_12
Cl1 0.0641(6) 0.0450(5) 0.0631(6) 0.0316(4) 0.0347(5) 0.0217(4)
Cl2 0.1128(10) 0.0716(7) 0.0749(7) 0.0346(6) 0.0713(7) 0.0322(6)
N3 0.0367(13) 0.0347(13) 0.0320(12) 0.0158(10) 0.0140(10) 0.0014(10)
N4 0.0458(15) 0.0506(16) 0.0305(13) 0.0195(12) 0.0106(11) -0.0027(12)
N1 0.0390(13) 0.0389(13) 0.0331(13) 0.0161(11) 0.0128(11) -0.0007(11)
N2 0.0393(14) 0.0408(14) 0.0290(13) 0.0140(11) 0.0085(11) -0.0036(11)
O1 0.0497(14) 0.0642(16) 0.0392(13) 0.0194(12) 0.0090(11) -0.0120(12)
N5 0.0448(15) 0.0481(15) 0.0292(13) 0.0161(11) 0.0109(11) -0.0113(12)
C9 0.0358(14) 0.0315(14) 0.0305(14) 0.0143(12) 0.0128(12) 0.0043(11)
O2 0.0588(16) 0.0720(18) 0.0368(13) 0.0231(12) 0.0072(12) -0.0123(13)
C8 0.0342(14) 0.0337(14) 0.0322(14) 0.0148(12) 0.0136(12) 0.0080(12)
C7 0.0349(14) 0.0337(14) 0.0313(14) 0.0157(12) 0.0125(12) 0.0040(12)
C1 0.0336(14) 0.0331(14) 0.0323(15) 0.0154(12) 0.0115(12) -0.0022(11)
C2 0.0363(15) 0.0346(15) 0.0370(15) 0.0178(12) 0.0149(12) 0.0035(12)
C11 0.0371(16) 0.0379(16) 0.0393(17) 0.0133(13) 0.0105(13) 0.0092(13)
C10 0.0415(17) 0.0439(17) 0.0345(16) 0.0141(14) 0.0117(14) 0.0060(14)
C6 0.0502(18) 0.0356(16) 0.0457(18) 0.0198(14) 0.0240(15) 0.0076(13)
O3 0.074(2) 0.083(2) 0.0470(15) 0.0288(15) 0.0168(14) -0.0018(16)
C3 0.0486(18) 0.0464(18) 0.0414(17) 0.0196(14) 0.0249(15) 0.0038(14)
C12 0.0423(17) 0.0436(17) 0.0386(17) 0.0152(14) 0.0106(14) 0.0125(14)
C5 0.060(2) 0.0432(18) 0.058(2) 0.0331(17) 0.0270(18) 0.0127(15)
C4 0.059(2) 0.055(2) 0.0460(19) 0.0317(16) 0.0253(16) 0.0040(16)
C14 0.044(2) 0.053(2) 0.060(3) 0.0052(19) -0.0046(18) 0.0024(17)
C16 0.0479(19) 0.050(2) 0.058(2) 0.0247(17) 0.0149(17) 0.0051(16)
C13 0.056(2) 0.056(2) 0.0396(19) 0.0114(16) 0.0028(16) 0.0186(18)
C15 0.048(2) 0.048(2) 0.082(3) 0.021(2) 0.014(2) -0.0027(17)
C17 0.104(5) 0.153(7) 0.083(4) 0.016(5) 0.042(4) 0.035(5)
N6 0.178(8) 0.58(2) 0.108(5) 0.219(11) -0.036(5) -0.137(11)
C18 0.129(5) 0.089(4) 0.127(6) 0.064(4) 0.057(5) 0.052(4)

loop_
_atom_type_symbol
_atom_type_description
_atom_type_scat_dispersion_real
_atom_type_scat_dispersion_imag
_atom_type_scat_source
C C 0.0181 0.0091 'International Tables Vol C Tables 4.2.6.8 and 6.1.1.4'
H H 0.0000 0.0000 'International Tables Vol C Tables 4.2.6.8 and 6.1.1.4'
N N 0.0311 0.0180 'International Tables Vol C Tables 4.2.6.8 and 6.1.1.4'
O O 0.0492 0.0322 'International Tables Vol C Tables 4.2.6.8 and 6.1.1.4'
Cl Cl 0.3639 0.7018 'International Tables Vol C Tables 4.2.6.8 and 6.1.1.4'

loop_
_geom_angle_atom_site_label_1
_geom_angle_atom_site_label_2
_geom_angle_atom_site_label_3
_geom_angle
C9 N3 C8 117.0(2)
C7 N1 N2 118.1(2)
C8 N2 N1 122.2(3)
N5 C9 N3 119.5(3)
N5 C9 C7 120.6(3)
N3 C9 C7 119.9(3)
N4 C8 N3 120.2(3)
N4 C8 N2 117.6(3)
N3 C8 N2 122.2(3)
N1 C7 C9 120.6(3)
N1 C7 C1 116.8(3)
C9 C7 C1 122.6(3)
C6 C1 C2 119.0(3)
C6 C1 C7 119.7(3)
C2 C1 C7 121.2(3)
C1 C2 C3 120.1(3)
C1 C2 Cl1 119.2(2)
C3 C2 Cl1 120.7(3)
C16 C11 C12 119.2(3)
C16 C11 C10 120.2(3)
C12 C11 C10 120.5(3)
O2 C10 O1 124.1(3)
O2 C10 C11 118.2(3)
O1 C10 C11 117.7(3)
C1 C6 C5 120.1(3)
C4 C3 C2 120.3(3)
C4 C3 Cl2 119.4(3)
C2 C3 Cl2 120.3(3)
O3 C12 C13 118.2(4)
O3 C12 C11 122.4(3)
C13 C12 C11 119.4(4)
C4 C5 C6 120.9(3)
C5 C4 C3 119.6(3)
C13 C14 C15 121.0(4)
C15 C16 C11 120.7(4)
C14 C13 C12 120.3(4)
C16 C15 C14 119.3(4)
N6 C17 C18 169.0(10)

loop_
_geom_bond_atom_site_label_1
_geom_bond_atom_site_label_2
_geom_bond_distance
Cl1 C2 1.734(3)
Cl2 C3 1.731(4)
N3 C9 1.332(4)
N3 C8 1.338(4)
N4 C8 1.321(4)
N1 C7 1.284(4)
N1 N2 1.344(4)
N2 C8 1.340(4)
O1 C10 1.255(4)
N5 C9 1.315(4)
C9 C7 1.452(4)
O2 C10 1.250(4)
C7 C1 1.494(4)
C1 C6 1.386(5)
C1 C2 1.391(4)
C2 C3 1.392(4)
C11 C16 1.390(5)
C11 C12 1.396(5)
C11 C10 1.500(4)
C6 C5 1.391(5)
O3 C12 1.334(5)
C3 C4 1.382(5)
C12 C13 1.395(5)
C5 C4 1.367(5)
C14 C13 1.358(7)
C14 C15 1.385(7)
C16 C15 1.379(6)
C17 N6 1.236(12)
C17 C18 1.492(10)
